data_4075028
loop_
_publ_author_name
'Petrukhina, Marina A.'
'Filatov, Alexander S.'
'Sevryugina, Yulia'
'Andreini, Kristian W.'
'Takamizawa, Satoshi'

_publ_section_title
;
 Paracyclophanes as Versatile\p-Donor Ligands Directing Formation of
 Extended Organometallic Networks
;
_journal_issue 9
_journal_name_full Organometallics
_journal_page_first 2135
_journal_paper_doi 10.1021/om051100m
_journal_volume 25
_journal_year 2006
_chemical_formula_moiety
;
 [Rh2 (O2C CF3)4] (C16 H16)
;
_chemical_formula_sum 'C24 H16 F12 O8 Rh2'
_chemical_formula_weight 866.19
_chemical_melting_point ?
_chemical_name_systematic
; 
 catena-[mu2-(eta2/eta2-[2.2]paracyclophane)-
 tetrakis(mu2-trifluoroacetato-O,O')-dirhodium(II,II)]
;
_space_group_IT_number 2
_symmetry_cell_setting triclinic
_symmetry_space_group_name_Hall '-P 1'
_symmetry_space_group_name_H-M 'P -1'
_atom_sites_solution_hydrogens geom
_atom_sites_solution_primary direct
_atom_sites_solution_secondary difmap
_audit_creation_method SHELXL-97
_cell_angle_alpha 114.4310(10)
_cell_angle_beta 104.5180(10)
_cell_angle_gamma 99.7510(10)
_cell_formula_units_Z 1
_cell_length_a 8.8646(6)
_cell_length_b 9.0912(6)
_cell_length_c 10.8615(7)
_cell_measurement_reflns_used 5994
_cell_measurement_temperature 173(2)
_cell_measurement_theta_max 28.21
_cell_measurement_theta_min 2.20
_cell_volume 733.55(8)
_computing_cell_refinement 'SMART, SAINT'
_computing_data_collection SMART
_computing_data_reduction SAINT
_computing_molecular_graphics 'SHELXP-01 (Sheldrick, 2001)'
_computing_publication_material 'SHELXCIF-01 (Sheldrick, 2001)'
_computing_structure_refinement 'SHELXL-01 (Sheldrick, 2001)'
_computing_structure_solution 'SHELXS-01 (Sheldrick, 2001)'
_diffrn_ambient_temperature 173(2)
_diffrn_measured_fraction_theta_full 0.989
_diffrn_measured_fraction_theta_max 0.914
_diffrn_measurement_device_type 'Bruker SMART APEX CCD'
_diffrn_measurement_method '0.3 deg wide \w exposures'
_diffrn_radiation_monochromator graphite
_diffrn_radiation_source 'fine-focus sealed tube'
_diffrn_radiation_type MoK\a
_diffrn_radiation_wavelength 0.71073
_diffrn_reflns_av_R_equivalents 0.0132
_diffrn_reflns_av_sigmaI/netI 0.0186
_diffrn_reflns_limit_h_max 11
_diffrn_reflns_limit_h_min -11
_diffrn_reflns_limit_k_max 11
_diffrn_reflns_limit_k_min -11
_diffrn_reflns_limit_l_max 14
_diffrn_reflns_limit_l_min -14
_diffrn_reflns_number 6466
_diffrn_reflns_theta_full 25.50
_diffrn_reflns_theta_max 28.22
_diffrn_reflns_theta_min 2.21
_diffrn_standards_decay_% 0
_diffrn_standards_interval_count na
_diffrn_standards_interval_time na
_diffrn_standards_number 'none (area detector data)'
_exptl_absorpt_coefficient_mu 1.247
_exptl_absorpt_correction_T_max 0.9636
_exptl_absorpt_correction_T_min 0.7138
_exptl_absorpt_correction_type 'multi-scan (SADABS)'
_exptl_crystal_colour green
_exptl_crystal_density_diffrn 1.961
_exptl_crystal_density_meas ?
_exptl_crystal_density_method none
_exptl_crystal_description plate
_exptl_crystal_F_000 422
_exptl_crystal_size_max 0.29
_exptl_crystal_size_mid 0.20
_exptl_crystal_size_min 0.03
_refine_diff_density_max 0.966
_refine_diff_density_min -0.842
_refine_diff_density_rms 0.130
_refine_ls_extinction_coef noref
_refine_ls_extinction_method none
_refine_ls_goodness_of_fit_ref 1.054
_refine_ls_hydrogen_treatment noref
_refine_ls_matrix_type full
_refine_ls_number_parameters 226
_refine_ls_number_reflns 3314
_refine_ls_number_restraints 36
_refine_ls_restrained_S_all 1.132
_refine_ls_R_factor_all 0.0334
_refine_ls_R_factor_gt 0.0326
_refine_ls_shift/su_max 0.000
_refine_ls_shift/su_mean 0.000
_refine_ls_structure_factor_coef Fsqd
_refine_ls_weighting_details 'calc w=1/[\s^2^(Fo^2^)+(0.0495P)^2^+1.4582P] where P=(Fo^2^+2Fc^2^)/3'
_refine_ls_weighting_scheme calc
_refine_ls_wR_factor_gt 0.0839
_refine_ls_wR_factor_ref 0.0848
_reflns_number_gt 3210
_reflns_number_total 3314
_reflns_threshold_expression >2sigma(I)
_cod_data_source_file om051100msi20051229_125254.cif
_cod_data_source_block '[Rh2(O2CCF3)4(C16H16)]_(1)'
_cod_depositor_comments
;
The following automatic conversions were performed:

'_chemical_melting_point' value 'not measured' was changed to '?' -
the value is undefined or not given.

Automatic conversion script
Id: cif_fix_values 1715 2011-07-08 13:25:40Z adriana 

The following automatic conversions were performed:

'_exptl_crystal_density_meas' value 'not measured' was changed to '?'
- the value is perceived as not measured.

Automatic conversion script
Id: cif_fix_values 3008 2015-01-20 13:52:24Z robertas 
;
_cod_database_code 4075028

loop_
_symmetry_equiv_pos_as_xyz
'x, y, z'
'-x, -y, -z'

loop_
_atom_site_label
_atom_site_type_symbol
_atom_site_fract_x
_atom_site_fract_y
_atom_site_fract_z
_atom_site_U_iso_or_equiv
_atom_site_adp_type
_atom_site_occupancy
_atom_site_symmetry_multiplicity
_atom_site_calc_flag
_atom_site_refinement_flags
_atom_site_disorder_assembly
_atom_site_disorder_group
Rh1 Rh 0.62034(2) 0.59478(2) 0.607607(19) 0.01824(9) Uani 1 1 d . . .
O1 O 0.7079(3) 0.3930(3) 0.5713(2) 0.0279(4) Uani 1 1 d . A .
O2 O 0.4997(3) 0.5306(3) 0.7241(2) 0.0267(4) Uani 1 1 d . B .
O3 O 0.5175(3) 0.7834(3) 0.6287(2) 0.0262(4) Uani 1 1 d . . .
O4 O 0.7254(2) 0.6445(3) 0.4761(2) 0.0277(4) Uani 1 1 d . . .
C6 C 0.7581(3) 0.8758(4) 0.9473(3) 0.0234(5) Uani 1 1 d . . .
H6 H 0.6912 0.8410 0.9924 0.028 Uiso 1 1 calc R . .
C2 C 0.9046(3) 0.8064(3) 0.7837(3) 0.0224(5) Uani 1 1 d . . .
H2 H 0.9386 0.7248 0.7174 0.027 Uiso 1 1 calc R . .
C3 C 0.9222(3) 0.9666(3) 0.7903(3) 0.0224(5) Uani 1 1 d . . .
H3 H 0.9667 0.9919 0.7279 0.027 Uiso 1 1 calc R . .
C1 C 0.8378(3) 0.7665(3) 0.8733(3) 0.0230(5) Uani 1 1 d . . .
C5 C 0.7776(3) 1.0328(3) 0.9540(3) 0.0226(5) Uani 1 1 d . . .
H5 H 0.7241 1.1058 1.0045 0.027 Uiso 1 1 calc R . .
C4 C 0.8750(3) 1.0869(3) 0.8875(3) 0.0217(5) Uani 1 1 d . . .
C8 C 0.9507(4) 1.2743(3) 0.9413(3) 0.0262(6) Uani 1 1 d . . .
H8A H 0.8700 1.3338 0.9653 0.031 Uiso 1 1 calc R . .
H8B H 0.9753 1.2896 0.8626 0.031 Uiso 1 1 calc R . .
C7 C 0.8866(4) 0.6408(4) 0.9209(3) 0.0292(6) Uani 1 1 d . . .
H7A H 0.9021 0.5489 0.8401 0.035 Uiso 1 1 calc R . .
H7B H 0.7964 0.5888 0.9429 0.035 Uiso 1 1 calc R . .
C17 C 0.6194(4) 0.2535(4) 0.4628(3) 0.0258(6) Uani 1 1 d . . .
C18 C 0.3569(4) 0.4295(4) 0.6559(3) 0.0266(6) Uani 1 1 d . . .
C19 C 0.6932(4) 0.1061(4) 0.4360(4) 0.0384(8) Uani 1 1 d . A 1
F1 F 0.7771(10) 0.1025(10) 0.3521(10) 0.0354(13) Uiso 0.36 1 d P A 1
F2 F 0.7894(9) 0.1209(8) 0.5616(7) 0.0266(12) Uiso 0.36 1 d P A 1
F3 F 0.5707(7) -0.0476(7) 0.3704(8) 0.0209(11) Uiso 0.36 1 d P A 1
F1X F 0.7196(13) 0.0603(13) 0.3041(12) 0.061(3) Uiso 0.32 1 d P A 2
F2X F 0.8263(11) 0.1364(11) 0.5294(10) 0.052(2) Uiso 0.32 1 d P A 2
F3X F 0.5881(13) -0.0340(13) 0.4151(12) 0.055(3) Uiso 0.32 1 d P A 2
F1Y F 0.8283(12) 0.1384(12) 0.4103(12) 0.060(2) Uiso 0.32 1 d P A 3
F2Y F 0.7394(14) 0.0927(13) 0.5630(11) 0.060(3) Uiso 0.32 1 d P A 3
F3Y F 0.5978(11) -0.0369(11) 0.3338(10) 0.052(2) Uiso 0.32 1 d P A 3
C20 C 0.2678(5) 0.3948(5) 0.7506(4) 0.0432(9) Uani 1 1 d . B 1
F4 F 0.3673(7) 0.4067(9) 0.8680(7) 0.0324(12) Uiso 0.36 1 d P B 1
F5 F 0.1601(8) 0.2262(7) 0.6713(7) 0.0177(11) Uiso 0.36 1 d P B 1
F6 F 0.1910(10) 0.5031(8) 0.7915(9) 0.0363(13) Uiso 0.36 1 d P B 1
F4X F 0.3459(11) 0.4880(13) 0.8884(10) 0.058(2) Uiso 0.32 1 d P B 2
F5X F 0.1976(12) 0.2483(13) 0.7132(11) 0.049(2) Uiso 0.32 1 d P B 2
F6X F 0.1303(11) 0.4733(10) 0.7359(10) 0.0445(17) Uiso 0.32 1 d P B 2
F4Y F 0.3822(8) 0.3463(10) 0.8451(7) 0.0354(15) Uiso 0.32 1 d P B 3
F5Y F 0.1365(10) 0.2719(12) 0.6820(10) 0.0419(19) Uiso 0.32 1 d P B 3
F6Y F 0.2557(13) 0.5246(11) 0.8435(11) 0.057(2) Uiso 0.32 1 d P B 3

loop_
_atom_site_aniso_label
_atom_site_aniso_U_11
_atom_site_aniso_U_22
_atom_site_aniso_U_33
_atom_site_aniso_U_23
_atom_site_aniso_U_13
_atom_site_aniso_U_12
Rh1 0.01552(12) 0.01740(12) 0.01486(12) 0.00432(9) 0.00291(8) 0.00149(8)
O1 0.0232(10) 0.0237(10) 0.0252(10) 0.0053(8) 0.0015(8) 0.0075(8)
O2 0.0234(10) 0.0294(10) 0.0174(9) 0.0081(8) 0.0044(8) -0.0030(8)
O3 0.0238(10) 0.0206(9) 0.0228(10) 0.0047(8) 0.0015(8) 0.0051(8)
O4 0.0209(10) 0.0325(11) 0.0200(10) 0.0085(9) 0.0064(8) -0.0023(8)
C6 0.0186(12) 0.0240(13) 0.0207(12) 0.0093(11) 0.0031(10) 0.0004(10)
C2 0.0197(12) 0.0173(12) 0.0175(12) 0.0022(10) -0.0010(10) 0.0035(10)
C3 0.0215(12) 0.0229(13) 0.0170(12) 0.0087(10) 0.0021(10) 0.0026(10)
C1 0.0194(12) 0.0152(11) 0.0212(12) 0.0051(10) -0.0031(10) -0.0006(9)
C5 0.0199(12) 0.0223(13) 0.0190(12) 0.0062(10) 0.0029(10) 0.0070(10)
C4 0.0216(12) 0.0190(12) 0.0187(12) 0.0087(10) -0.0002(10) 0.0044(10)
C8 0.0310(14) 0.0182(12) 0.0245(13) 0.0106(11) 0.0027(11) 0.0059(11)
C7 0.0325(15) 0.0171(12) 0.0284(14) 0.0100(11) 0.0004(12) 0.0027(11)
C17 0.0236(13) 0.0236(13) 0.0235(13) 0.0076(11) 0.0056(11) 0.0052(11)
C18 0.0249(13) 0.0279(14) 0.0228(13) 0.0099(11) 0.0087(11) 0.0036(11)
C19 0.0318(16) 0.0288(16) 0.0393(18) 0.0074(14) 0.0033(14) 0.0109(13)
C20 0.0386(18) 0.047(2) 0.0265(16) 0.0082(14) 0.0144(14) -0.0079(15)

loop_
_atom_type_symbol
_atom_type_description
_atom_type_scat_dispersion_real
_atom_type_scat_dispersion_imag
_atom_type_scat_source
C C 0.0033 0.0016 'International Tables Vol C Tables 4.2.6.8 and 6.1.1.4'
H H 0.0000 0.0000 'International Tables Vol C Tables 4.2.6.8 and 6.1.1.4'
O O 0.0106 0.0060 'International Tables Vol C Tables 4.2.6.8 and 6.1.1.4'
F F 0.0171 0.0103 'International Tables Vol C Tables 4.2.6.8 and 6.1.1.4'
Rh Rh -1.1178 0.9187 'International Tables Vol C Tables 4.2.6.8 and 6.1.1.4'

loop_
_geom_angle_atom_site_label_1
_geom_angle_atom_site_label_2
_geom_angle_atom_site_label_3
_geom_angle
_geom_angle_site_symmetry_1
_geom_angle_site_symmetry_3
_geom_angle_publ_flag
O3 Rh1 O1 175.38(7) . . y
O3 Rh1 O2 90.07(9) . . y
O1 Rh1 O2 90.01(9) . . y
O3 Rh1 O4 90.16(9) . . y
O1 Rh1 O4 89.38(9) . . y
O2 Rh1 O4 175.32(7) . . y
O3 Rh1 Rh1 87.47(6) . 2_666 y
O1 Rh1 Rh1 87.91(6) . 2_666 y
O2 Rh1 Rh1 87.75(6) . 2_666 y
O4 Rh1 Rh1 87.59(6) . 2_666 y
O3 Rh1 C2 92.65(8) . . y
O1 Rh1 C2 91.72(8) . . y
O2 Rh1 C2 108.13(9) . . y
O4 Rh1 C2 76.52(9) . . y
Rh1 Rh1 C2 164.11(7) 2_666 . y
Rh1 Rh1 C1 164.85(7) 2_666 . y
C17 O1 Rh1 116.84(19) . . n
C18 O2 Rh1 117.15(18) . . n
C17 O3 Rh1 117.85(18) 2_666 . n
C18 O4 Rh1 117.37(19) 2_666 . n
C5 C6 C1 119.9(3) . . y
C5 C6 H6 120.1 . . n
C1 C6 H6 120.1 . . n
C1 C2 C3 120.6(3) . . y
C1 C2 Rh1 77.10(16) . . y
C3 C2 Rh1 111.60(17) . . y
C1 C2 H2 119.7 . . n
C3 C2 H2 119.7 . . n
Rh1 C2 H2 81.6 . . n
C4 C3 C2 120.2(3) . . y
C4 C3 H3 119.9 . . n
C2 C3 H3 119.9 . . n
C2 C1 C6 117.6(2) . . y
C2 C1 C7 120.8(3) . . y
C6 C1 C7 119.7(3) . . y
C6 C5 C4 121.3(3) . . y
C6 C5 H5 119.4 . . n
C4 C5 H5 119.4 . . n
C3 C4 C5 117.7(2) . . y
C3 C4 C8 120.9(3) . . y
C5 C4 C8 120.4(3) . . y
C4 C8 C7 113.4(2) . 2_777 y
C4 C8 H8A 108.9 . . n
C7 C8 H8A 108.9 2_777 . n
C4 C8 H8B 108.9 . . n
C7 C8 H8B 108.9 2_777 . n
H8A C8 H8B 107.7 . . n
C1 C7 C8 112.8(2) . 2_777 y
C1 C7 H7A 109.0 . . n
C8 C7 H7A 109.0 2_777 . n
C1 C7 H7B 109.0 . . n
C8 C7 H7B 109.0 2_777 . n
H7A C7 H7B 107.8 . . n
O3 C17 O1 129.9(3) 2_666 . n
O3 C17 C19 114.9(3) 2_666 . n
O1 C17 C19 115.1(3) . . n
O4 C18 O2 130.1(3) 2_666 . n
O4 C18 C20 115.0(3) 2_666 . n
O2 C18 C20 114.9(3) . . n
F1 C19 F2 110.4(6) . . n
F1 C19 F3 109.2(6) . . n
F2 C19 F3 105.7(5) . . n
F1 C19 C17 109.2(4) . . n
F2 C19 C17 111.6(4) . . n
F3 C19 C17 110.6(3) . . n
F6 C20 F4 106.7(5) . . n
F6 C20 F5 111.5(5) . . n
F4 C20 F5 106.2(5) . . n
F6 C20 C18 110.2(4) . . n
F4 C20 C18 113.1(4) . . n
F5 C20 C18 109.0(3) . . n

loop_
_geom_bond_atom_site_label_1
_geom_bond_atom_site_label_2
_geom_bond_distance
_geom_bond_site_symmetry_2
_geom_bond_publ_flag
Rh1 O3 2.033(2) . y
Rh1 O1 2.040(2) . y
Rh1 O2 2.040(2) . y
Rh1 O4 2.042(2) . y
Rh1 Rh1 2.4306(4) 2_666 y
Rh1 C2 2.571(3) . y
Rh1 C1 2.636(3) . y
O1 C17 1.255(4) . n
O2 C18 1.252(4) . n
O3 C17 1.247(4) 2_666 n
O4 C18 1.246(4) 2_666 n
C6 C5 1.378(4) . y
C6 C1 1.412(4) . y
C6 H6 0.9500 . n
C2 C1 1.392(4) . y
C2 C3 1.407(4) . y
C2 H2 0.9500 . n
C3 C4 1.381(4) . y
C3 H3 0.9500 . n
C1 C7 1.518(4) . y
C5 C4 1.404(4) . y
C5 H5 0.9500 . n
C4 C8 1.512(4) . y
C8 C7 1.581(4) 2_777 y
C8 H8A 0.9900 . n
C8 H8B 0.9900 . n
C7 C8 1.581(4) 2_777 y
C7 H7A 0.9900 . n
C7 H7B 0.9900 . n
C17 O3 1.247(3) 2_666 n
C17 C19 1.542(4) . n
C18 O4 1.246(4) 2_666 n
C18 C20 1.541(4) . n
C19 F1 1.307(8) . n
C19 F2 1.354(7) . n
C19 F3 1.384(7) . n
C20 F6 1.283(7) . n
C20 F4 1.306(7) . n
C20 F5 1.415(7) . n
